data_1573910
loop_
_publ_author_name
'Cayuela-Castillo, Juan'
'Fern&#xe1;ndez-de-C&#xf3;rdova, Francisco J'
'See, Matthew S.'
'Fern&#xe1;ndez, Israel'
'R&#xed;os, Pablo'

_publ_section_title
;
 Stepwise alkyne insertion in Au(i) acetylides: influence of the
 nuclearity.
;
_journal_issue 11
_journal_name_full 'Chemical science'
_journal_page_first 4684
_journal_page_last 4694
_journal_paper_doi 10.1039/d4sc08227c
_journal_volume 16
_journal_year 2025
_chemical_formula_moiety 'C83 H108 Au3 N6, C F3 O3 S, 3[C4H8O], 1[C4H8O]'
_chemical_formula_sum 'C84 H108 Au3 F3 N6 O3 S'
_chemical_formula_weight 1929.72
_chemical_properties_physical Air-sensitive,Moisture-sensitive
_space_group_crystal_system monoclinic
_space_group_IT_number 14
_space_group_name_Hall '-P 2yn'
_space_group_name_H-M_alt 'P 1 21/n 1'
_atom_sites_solution_hydrogens geom
_atom_sites_solution_primary dual
_audit_creation_date 2024-07-08
_audit_creation_method
;
Olex2 1.5
(compiled 2024.02.16 svn.r378c4104 for OlexSys, GUI svn.r6928)
;
_audit_update_record
;
2024-07-22 deposited with the CCDC.	2025-02-10 downloaded from the CCDC.
;
_cell_angle_alpha 90
_cell_angle_beta 100.380(2)
_cell_angle_gamma 90
_cell_formula_units_Z 4
_cell_length_a 16.3416(6)
_cell_length_b 20.8456(8)
_cell_length_c 30.6473(12)
_cell_measurement_reflns_used 9386
_cell_measurement_temperature 193.00
_cell_measurement_theta_max 27.820
_cell_measurement_theta_min 2.250
_cell_volume 10269.2(7)
_computing_cell_refinement 'SAINT V8.40B (?, 2016)'
_computing_data_reduction 'SAINT V8.40B (?, 2016)'
_computing_molecular_graphics 'Olex2 1.5 (Dolomanov et al., 2009)'
_computing_publication_material 'Olex2 1.5 (Dolomanov et al., 2009)'
_computing_structure_refinement 'XL  (Sheldrick, 2008)'
_computing_structure_solution 'SHELXT  (Sheldrick, 2015)'
_diffrn_ambient_temperature 193.00
_diffrn_detector_area_resol_mean 8
_diffrn_measured_fraction_theta_full 0.999
_diffrn_measured_fraction_theta_max 0.999
_diffrn_measurement_device 'four-circle diffractometer'
_diffrn_measurement_device_type 'Bruker D8 Quest CCD area detector'
_diffrn_measurement_method '\w and \f scans'
_diffrn_radiation_monochromator 'mirror optics'
_diffrn_radiation_type MoK\a
_diffrn_radiation_wavelength 0.71073
_diffrn_reflns_av_R_equivalents 0.0637
_diffrn_reflns_av_unetI/netI 0.0248
_diffrn_reflns_Laue_measured_fraction_full 0.999
_diffrn_reflns_Laue_measured_fraction_max 0.999
_diffrn_reflns_limit_h_max 21
_diffrn_reflns_limit_h_min -21
_diffrn_reflns_limit_k_max 27
_diffrn_reflns_limit_k_min -27
_diffrn_reflns_limit_l_max 40
_diffrn_reflns_limit_l_min -40
_diffrn_reflns_number 397960
_diffrn_reflns_point_group_measured_fraction_full 0.999
_diffrn_reflns_point_group_measured_fraction_max 0.999
_diffrn_reflns_theta_full 25.242
_diffrn_reflns_theta_max 28.298
_diffrn_reflns_theta_min 1.941
_diffrn_source 'microfocus sealed X-ray tube'
_diffrn_source_current 1.4
_diffrn_source_power 0.07
_diffrn_source_type 'Incoatec I\ms'
_diffrn_source_voltage 50.0
_exptl_absorpt_coefficient_mu 4.341
_exptl_absorpt_correction_T_max 0.7457
_exptl_absorpt_correction_T_min 0.4577
_exptl_absorpt_correction_type multi-scan
_exptl_absorpt_process_details
;
SADABS-2016/2 (Bruker,2016/2) was used for absorption correction.
wR2(int) was 0.1100 before and 0.0632 after correction.
The Ratio of minimum to maximum transmission is 0.6138.
The \l/2 correction factor is Not present.
;
_exptl_crystal_colour colourless
_exptl_crystal_colour_primary colourless
_exptl_crystal_density_diffrn 1.248
_exptl_crystal_description prism
_exptl_crystal_F_000 3832
_exptl_crystal_recrystallization_method 'Re-crystallisation from solvent: THF'
_exptl_crystal_size_max 0.4
_exptl_crystal_size_mid 0.2
_exptl_crystal_size_min 0.18
_refine_diff_density_max 1.411
_refine_diff_density_min -0.926
_refine_diff_density_rms 0.091
_refine_ls_extinction_method none
_refine_ls_goodness_of_fit_ref 1.067
_refine_ls_hydrogen_treatment constr
_refine_ls_matrix_type full
_refine_ls_number_parameters 998
_refine_ls_number_reflns 25501
_refine_ls_number_restraints 303
_refine_ls_restrained_S_all 1.082
_refine_ls_R_factor_all 0.0503
_refine_ls_R_factor_gt 0.0312
_refine_ls_shift/su_max 0.007
_refine_ls_shift/su_mean 0.000
_refine_ls_structure_factor_coef Fsqd
_refine_ls_weighting_details 'w=1/[\s^2^(Fo^2^)+(0.0223P)^2^+23.6376P] where P=(Fo^2^+2Fc^2^)/3'
_refine_ls_weighting_scheme calc
_refine_ls_wR_factor_gt 0.0657
_refine_ls_wR_factor_ref 0.0768
_reflns_Friedel_coverage 0.000
_reflns_number_gt 19662
_reflns_number_total 25501
_reflns_threshold_expression 'I > 2\s(I)'
_cod_data_source_file d4sc08227c6.cif
_cod_data_source_block pr2323a_0m
_cod_depositor_comments 'Adding full bibliography for 1573902--1573910.cif.'
_cod_database_code 1573910
_shelx_shelxl_version_number 2019/1
_shelx_space_group_comment
;
The symmetry employed for this shelxl refinement is uniquely defined
by the following loop, which should always be used as a source of
symmetry information in preference to the above space-group names.
They are only intended as comments.
;
_shelx_estimated_absorpt_t_max 0.509
_shelx_estimated_absorpt_t_min 0.276
_olex2_refinement_description
;
1. Fixed Uiso
 At 1.2 times of:
  All C(H) groups
 At 1.5 times of:
  All C(H,H,H) groups
2. Restrained distances
 C1A-F1 = C1A-F2 = C1A-F5
 1.33 with sigma of 0.02
 C1A-S6
 1.82 with sigma of 0.02
 S6-O1 = S6-O8 = S6-O9
 1.44 with sigma of 0.02
 C1A-O1
 2.58 with sigma of 0.04
 C1A-O8
 2.56 with sigma of 0.04
 C1A-O9
 2.57 with sigma of 0.04
 C1A-F1 \\sim C1A-F2 \\sim C1A-F5
 with sigma of 0.02
 F1-F2 \\sim F2-F5 \\sim F5-F1
 with sigma of 0.04
 S6-F1 \\sim S6-F2 \\sim S6-F5
 with sigma of 0.04
 S6-O1 \\sim S6-O8 \\sim S6-O9
 with sigma of 0.02
 O1-O8 \\sim O8-O9 \\sim O1-O9
 with sigma of 0.04
 C1A-O1 \\sim C1A-O8 \\sim C1A-O9
 with sigma of 0.04
 C1A-F1 \\sim C1B-F1A
 with sigma of 0.02
 C1A-F2 \\sim C1B-F2A
 with sigma of 0.02
 C1A-F5 \\sim C1B-F5A
 with sigma of 0.02
 C1A-S6 \\sim C1B-S6A
 with sigma of 0.02
 S6-O1 \\sim S6A-O1A
 with sigma of 0.02
 S6-O8 \\sim S6A-O8A
 with sigma of 0.02
 S6-O9 \\sim S6A-O9A
 with sigma of 0.02
 C1A-O1 \\sim C1B-O1A
 with sigma of 0.04
 C1A-O8 \\sim C1B-O8A
 with sigma of 0.04
 C1A-O9 \\sim C1B-O9A
 with sigma of 0.04
 F1-F2 \\sim F1A-F2A
 with sigma of 0.04
 F1-F5 \\sim F1A-F5A
 with sigma of 0.04
 F1-S6 \\sim F1A-S6A
 with sigma of 0.04
 F2-F5 \\sim F2A-F5A
 with sigma of 0.04
 F2-S6 \\sim F2A-S6A
 with sigma of 0.04
 F5-S6 \\sim F5A-S6A
 with sigma of 0.04
 O1-O8 \\sim O1A-O8A
 with sigma of 0.04
 O1-O9 \\sim O1A-O9A
 with sigma of 0.04
 O8-O9 \\sim O8A-O9A
 with sigma of 0.04
3. Rigid bond restraints
 C42, C43, C44
 with sigma for 1-2 distances of 0.01 and sigma for 1-3 distances of 0.01
 C43, C42, C44
 with sigma for 1-2 distances of 0.01 and sigma for 1-3 distances of 0.01
4. Uiso/Uaniso restraints and constraints
C1A \\sim F1 \\sim F2 \\sim F5 \\sim S6 \\sim O1 \\sim O8 \\sim O9: within 2A
with sigma of 0.04 and sigma for terminal atoms of 0.08 within 2A
C42 \\sim C43 \\sim C44: within 2A with sigma of 0.04 and sigma for terminal
atoms of 0.08 within 2A
C40 \\sim C39 \\sim C41: within 2A with sigma of 0.04 and sigma for terminal
atoms of 0.08 within 2A
C43 \\sim C42 \\sim C44: within 2A with sigma of 0.04 and sigma for terminal
atoms of 0.08 within 2A
5. Rigid body (RIGU) restrains
 C70, C69, C71
 with sigma for 1-2 distances of 0.004 and sigma for 1-3 distances of 0.004
 C1A, F1, F2, F5, S6, O1, O8, O9
 with sigma for 1-2 distances of 0.004 and sigma for 1-3 distances of 0.004
 C1B, F1A, F2A, F5A, S6A, O1A, O8A, O9A
 with sigma for 1-2 distances of 0.004 and sigma for 1-3 distances of 0.004
 C52, C51, C53
 with sigma for 1-2 distances of 0.004 and sigma for 1-3 distances of 0.004
 C42, C1B, C43, C44
 with sigma for 1-2 distances of 0.004 and sigma for 1-3 distances of 0.004
6. Others
 Sof(C1B)=Sof(F1A)=Sof(F2A)=Sof(F5A)=Sof(S6A)=Sof(O1A)=Sof(O8A)=Sof(O9A)=1-
 FVAR(1)
 Sof(C1A)=Sof(F1)=Sof(F2)=Sof(F5)=Sof(S6)=Sof(O1)=Sof(O8)=Sof(O9)=FVAR(1)
7.a Ternary CH refined with riding coordinates:
 C15(H15), C81(H81), C39(H39), C12(H12), C78(H78), C24(H24), C54(H54),
 C27(H27), C66(H66), C51(H51), C69(H69), C42(H42)
7.b Aromatic/amide H refined with riding coordinates:
 C4(H4), C59(H59), C5(H5), C58(H58), C37(H37), C8(H8), C10(H10), C62(H62),
 C31(H31), C9(H9), C47(H47), C64(H64), C32(H32), C20(H20), C36(H36), C63(H63),
 C48(H48), C74(H74), C76(H76), C75(H75), C21(H21), C35(H35), C22(H22), C49(H49)
7.c Idealised Me refined as rotating group:
 C80(H80A,H80B,H80C), C17(H17A,H17B,H17C), C16(H16A,H16B,H16C), C67(H67A,H67B,
 H67C), C56(H56A,H56B,H56C), C41(H41A,H41B,H41C), C82(H82A,H82B,H82C), C13(H13A,
 H13B,H13C), C68(H68A,H68B,H68C), C79(H79A,H79B,H79C), C29(H29A,H29B,H29C),
 C83(H83A,H83B,H83C), C55(H55A,H55B,H55C), C52(H52A,H52B,H52C), C28(H28A,H28B,
 H28C), C53(H53A,H53B,H53C), C14(H14A,H14B,H14C), C26(H26A,H26B,H26C), C40(H40A,
 H40B,H40C), C70(H70A,H70B,H70C), C43(H43A,H43B,H43C), C25(H25A,H25B,H25C),
 C71(H71A,H71B,H71C), C44(H44A,H44B,H44C)
;
_smtbx_masks_void_probe_radius 1.2
_smtbx_masks_void_truncation_radius 1.2
_olex2_submission_special_instructions 'No special instructions were received'

loop_
_space_group_symop_operation_xyz
'x, y, z'
'-x+1/2, y+1/2, -z+1/2'
'-x, -y, -z'
'x-1/2, -y-1/2, z-1/2'

loop_
_atom_site_label
_atom_site_type_symbol
_atom_site_fract_x
_atom_site_fract_y
_atom_site_fract_z
_atom_site_U_iso_or_equiv
_atom_site_adp_type
_atom_site_occupancy
_atom_site_site_symmetry_order
_atom_site_calc_flag
_atom_site_refinement_flags_posn
_atom_site_refinement_flags_adp
_atom_site_refinement_flags_occupancy
_atom_site_disorder_assembly
_atom_site_disorder_group
Au1 Au 0.67769(2) 0.74712(2) 0.63406(2) 0.03698(4) Uani 1 1 d . . . . .
Au3 Au 0.52327(2) 0.71881(2) 0.70822(2) 0.03604(4) Uani 1 1 d . . . . .
Au2 Au 0.36522(2) 0.72260(2) 0.60861(2) 0.03847(4) Uani 1 1 d . . . . .
N2 N 0.7997(2) 0.78565(16) 0.57734(11) 0.0413(7) Uani 1 1 d . . . . .
N5 N 0.5530(2) 0.64910(15) 0.79583(11) 0.0427(8) Uani 1 1 d . . . . .
N6 N 0.5040(2) 0.74254(15) 0.80338(11) 0.0405(7) Uani 1 1 d . . . . .
N1 N 0.85944(19) 0.71963(16) 0.62588(11) 0.0400(7) Uani 1 1 d . . . . .
C57 C 0.5260(2) 0.70267(17) 0.77267(13) 0.0363(8) Uani 1 1 d . . . . .
N3 N 0.2085(2) 0.65478(18) 0.56391(13) 0.0545(9) Uani 1 1 d . . . . .
N4 N 0.1994(2) 0.75541(19) 0.55072(13) 0.0553(9) Uani 1 1 d . . . . .
C30 C 0.2489(3) 0.7107(2) 0.57376(15) 0.0477(10) Uani 1 1 d . . . . .
C1 C 0.5604(2) 0.7383(2) 0.64341(13) 0.0422(9) Uani 1 1 d . . . . .
C2 C 0.4845(2) 0.73240(19) 0.63590(13) 0.0415(9) Uani 1 1 d . . . . .
C6 C 0.8782(2) 0.67621(18) 0.66312(14) 0.0397(8) Uani 1 1 d . . . . .
C11 C 0.9336(2) 0.6972(2) 0.70045(14) 0.0419(9) Uani 1 1 d . . . . .
C3 C 0.7885(2) 0.75296(18) 0.61343(13) 0.0374(8) Uani 1 1 d . . . . .
C18 C 0.7379(3) 0.8270(2) 0.55218(14) 0.0467(10) Uani 1 1 d . . . . .
C7 C 0.8440(3) 0.61460(19) 0.65871(15) 0.0462(9) Uani 1 1 d . . . . .
C60 C 0.5880(3) 0.59444(19) 0.77698(14) 0.0458(10) Uani 1 1 d . . . . .
C4 C 0.9142(3) 0.7317(2) 0.59719(15) 0.0482(10) Uani 1 1 d . . . . .
H4 H 0.968235 0.713931 0.598926 0.058 Uiso 1 1 calc R U . . .
C15 C 0.9638(3) 0.7665(2) 0.70474(15) 0.0487(10) Uani 1 1 d . . . . .
H15 H 0.966852 0.782067 0.674214 0.058 Uiso 1 1 calc R U . . .
C59 C 0.5165(3) 0.7144(2) 0.84462(14) 0.0502(10) Uani 1 1 d . . . . .
H59 H 0.505004 0.732885 0.871194 0.060 Uiso 1 1 calc R U . . .
C5 C 0.8770(3) 0.7731(2) 0.56667(15) 0.0495(10) Uani 1 1 d . . . . .
H5 H 0.899053 0.790327 0.542537 0.059 Uiso 1 1 calc R U . . .
C23 C 0.6815(3) 0.7999(3) 0.51701(16) 0.0593(12) Uani 1 1 d . . . . .
C58 C 0.5479(3) 0.6559(2) 0.84024(15) 0.0528(11) Uani 1 1 d . . . . .
H58 H 0.563652 0.625173 0.863081 0.063 Uiso 1 1 calc R U . . .
C72 C 0.4748(3) 0.80741(19) 0.79401(14) 0.0459(9) Uani 1 1 d . . . . .
C38 C 0.1980(3) 0.5652(2) 0.61293(16) 0.0507(10) Uani 1 1 d . . . . .
C37 C 0.2218(3) 0.5030(2) 0.62674(19) 0.0642(13) Uani 1 1 d . . . . .
H37 H 0.196306 0.482668 0.648582 0.077 Uiso 1 1 calc R U . . .
C33 C 0.2365(3) 0.5923(2) 0.58060(16) 0.0525(11) Uani 1 1 d . . . . .
C8 C 0.8691(3) 0.5728(2) 0.69373(17) 0.0534(11) Uani 1 1 d . . . . .
H8 H 0.846777 0.530664 0.692426 0.064 Uiso 1 1 calc R U . . .
C65 C 0.5352(3) 0.5466(2) 0.75720(17) 0.0560(11) Uani 1 1 d . . . . .
C81 C 0.6269(3) 0.8390(3) 0.7958(2) 0.0756(17) Uani 1 1 d . . . . .
H81 H 0.633535 0.791309 0.796295 0.091 Uiso 1 1 calc R U . . .
C10 C 0.9570(3) 0.6527(2) 0.73401(15) 0.0494(10) Uani 1 1 d . . . . .
H10 H 0.995265 0.664627 0.759870 0.059 Uiso 1 1 calc R U . . .
C19 C 0.7373(3) 0.8907(2) 0.56428(16) 0.0569(12) Uani 1 1 d . . . . .
C73 C 0.3911(3) 0.8207(2) 0.79083(15) 0.0510(10) Uani 1 1 d . . . . .
C39 C 0.1342(3) 0.6005(2) 0.63377(18) 0.0604(12) Uani 1 1 d . U . . .
H39 H 0.121248 0.641263 0.616718 0.073 Uiso 1 1 calc R U . . .
C61 C 0.6739(3) 0.5927(2) 0.77988(16) 0.0522(11) Uani 1 1 d . . . . .
C62 C 0.7067(3) 0.5399(2) 0.76120(18) 0.0647(13) Uani 1 1 d . . . . .
H62 H 0.765141 0.536808 0.762643 0.078 Uiso 1 1 calc R U . . .
C80 C 0.2981(4) 0.7347(3) 0.7522(2) 0.0830(18) Uani 1 1 d . . . . .
H80A H 0.271554 0.766226 0.730405 0.125 Uiso 1 1 calc R U . . .
H80B H 0.257650 0.701489 0.756173 0.125 Uiso 1 1 calc R U . . .
H80C H 0.345282 0.714985 0.741571 0.125 Uiso 1 1 calc R U . . .
C12 C 0.7847(3) 0.5932(2) 0.61751(17) 0.0574(12) Uani 1 1 d . . . . .
H12 H 0.761930 0.632934 0.601506 0.069 Uiso 1 1 calc R U . . .
C31 C 0.1338(3) 0.6644(3) 0.53512(19) 0.0785(18) Uani 1 1 d . . . . .
H31 H 0.094031 0.632490 0.523769 0.094 Uiso 1 1 calc R U . . .
C46 C 0.2629(3) 0.8387(3) 0.51256(16) 0.0599(12) Uani 1 1 d . . . . .
C78 C 0.3288(3) 0.7681(2) 0.79631(17) 0.0587(12) Uani 1 1 d . . . . .
H78 H 0.358565 0.735378 0.817227 0.070 Uiso 1 1 calc R U . . .
C45 C 0.2199(3) 0.8219(2) 0.54649(16) 0.0549(11) Uani 1 1 d . . . . .
C77 C 0.5348(3) 0.8536(2) 0.78911(18) 0.0604(12) Uani 1 1 d . . . . .
C9 C 0.9254(3) 0.5913(2) 0.73018(17) 0.0555(11) Uani 1 1 d . . . . .
H9 H 0.942998 0.561252 0.753260 0.067 Uiso 1 1 calc R U . . .
C17 C 0.9005(3) 0.8080(2) 0.7222(2) 0.0745(16) Uani 1 1 d . . . . .
H17A H 0.898223 0.795632 0.752812 0.112 Uiso 1 1 calc R U . . .
H17B H 0.845630 0.802081 0.703640 0.112 Uiso 1 1 calc R U . . .
H17C H 0.916919 0.853181 0.721468 0.112 Uiso 1 1 calc R U . . .
C16 C 1.0497(3) 0.7749(3) 0.7329(2) 0.0798(17) Uani 1 1 d . . . . .
H16A H 1.064921 0.820419 0.733938 0.120 Uiso 1 1 calc R U . . .
H16B H 1.090374 0.750283 0.719869 0.120 Uiso 1 1 calc R U . . .
H16C H 1.049175 0.759423 0.763040 0.120 Uiso 1 1 calc R U . . .
C47 C 0.2775(4) 0.9038(3) 0.50748(18) 0.0704(15) Uani 1 1 d . . . . .
H47 H 0.307287 0.917269 0.485171 0.084 Uiso 1 1 calc R U . . .
C24 C 0.7998(4) 0.9181(3) 0.6021(2) 0.0773(16) Uani 1 1 d . . . . .
H24 H 0.843335 0.884483 0.610970 0.093 Uiso 1 1 calc R U . . .
C64 C 0.5715(4) 0.4951(2) 0.73859(18) 0.0668(14) Uani 1 1 d . . . . .
H64 H 0.537248 0.461744 0.724226 0.080 Uiso 1 1 calc R U . . .
C32 C 0.1286(3) 0.7270(3) 0.52647(19) 0.0789(18) Uani 1 1 d . . . . .
H32 H 0.084699 0.748271 0.507349 0.095 Uiso 1 1 calc R U . . .
C54 C 0.1481(4) 0.8470(3) 0.6118(2) 0.0796(17) Uani 1 1 d . . . . .
H54 H 0.135767 0.800013 0.609108 0.096 Uiso 1 1 calc R U . . .
C27 C 0.6850(4) 0.7303(3) 0.50398(19) 0.0747(16) Uani 1 1 d . . . . .
H27 H 0.733215 0.710463 0.524199 0.090 Uiso 1 1 calc R U . . .
C20 C 0.6748(4) 0.9287(3) 0.5403(2) 0.0739(16) Uani 1 1 d . . . . .
H20 H 0.671541 0.972691 0.547929 0.089 Uiso 1 1 calc R U . . .
C36 C 0.2813(4) 0.4711(3) 0.6093(3) 0.088(2) Uani 1 1 d . . . . .
H36 H 0.296542 0.428793 0.618974 0.105 Uiso 1 1 calc R U . . .
C66 C 0.7302(3) 0.6462(2) 0.80077(18) 0.0611(12) Uani 1 1 d . . . . .
H66 H 0.698304 0.671831 0.819626 0.073 Uiso 1 1 calc R U . . .
C34 C 0.2985(3) 0.5608(3) 0.5625(2) 0.0717(16) Uani 1 1 d . . . . .
C67 C 0.7516(3) 0.6911(3) 0.7650(2) 0.0705(15) Uani 1 1 d . . . . .
H67A H 0.783258 0.667468 0.745934 0.106 Uiso 1 1 calc R U . . .
H67B H 0.785072 0.726993 0.779071 0.106 Uiso 1 1 calc R U . . .
H67C H 0.700165 0.707584 0.747054 0.106 Uiso 1 1 calc R U . . .
C63 C 0.6562(4) 0.4923(2) 0.74084(19) 0.0694(14) Uani 1 1 d . . . . .
H63 H 0.679944 0.456894 0.728095 0.083 Uiso 1 1 calc R U . . .
C50 C 0.1921(3) 0.8661(3) 0.57398(17) 0.0620(13) Uani 1 1 d . . . . .
C56 C 0.0665(4) 0.8822(4) 0.6099(2) 0.091(2) Uani 1 1 d . . . . .
H56A H 0.077596 0.927763 0.616496 0.136 Uiso 1 1 calc R U . . .
H56B H 0.036345 0.863947 0.631884 0.136 Uiso 1 1 calc R U . . .
H56C H 0.032835 0.877834 0.580224 0.136 Uiso 1 1 calc R U . . .
C41 C 0.0543(4) 0.5648(3) 0.6309(3) 0.098(2) Uani 1 1 d . U . . .
H41A H 0.064273 0.524661 0.647580 0.147 Uiso 1 1 calc R U . . .
H41B H 0.031573 0.555295 0.599736 0.147 Uiso 1 1 calc R U . . .
H41C H 0.014515 0.591150 0.643394 0.147 Uiso 1 1 calc R U . . .
C48 C 0.2502(4) 0.9486(3) 0.5338(2) 0.0760(16) Uani 1 1 d . . . . .
H48 H 0.260249 0.992712 0.529050 0.091 Uiso 1 1 calc R U . . .
C74 C 0.3655(4) 0.8836(3) 0.7803(2) 0.0724(15) Uani 1 1 d . . . . .
H74 H 0.308288 0.894552 0.777135 0.087 Uiso 1 1 calc R U . . .
C76 C 0.5050(4) 0.9155(2) 0.7792(2) 0.0842(19) Uani 1 1 d . . . . .
H76 H 0.543034 0.948681 0.775496 0.101 Uiso 1 1 calc R U . . .
C75 C 0.4224(4) 0.9293(3) 0.7747(2) 0.091(2) Uani 1 1 d . . . . .
H75 H 0.403977 0.971859 0.767458 0.109 Uiso 1 1 calc R U . . .
C21 C 0.6184(4) 0.9045(3) 0.5062(2) 0.0801(18) Uani 1 1 d . . . . .
H21 H 0.576807 0.931713 0.490236 0.096 Uiso 1 1 calc R U . . .
C82 C 0.6662(4) 0.8648(3) 0.7580(3) 0.108(3) Uani 1 1 d . . . . .
H82A H 0.638391 0.845863 0.729956 0.162 Uiso 1 1 calc R U . . .
H82B H 0.725414 0.853478 0.763148 0.162 Uiso 1 1 calc R U . . .
H82C H 0.660252 0.911520 0.756568 0.162 Uiso 1 1 calc R U . . .
C35 C 0.3192(4) 0.4997(3) 0.5778(3) 0.092(2) Uani 1 1 d . . . . .
H35 H 0.360829 0.476718 0.566273 0.110 Uiso 1 1 calc R U . . .
C13 C 0.7110(4) 0.5555(3) 0.6274(2) 0.0861(18) Uani 1 1 d . . . . .
H13A H 0.730086 0.513871 0.640205 0.129 Uiso 1 1 calc R U . . .
H13B H 0.671001 0.548815 0.599867 0.129 Uiso 1 1 calc R U . . .
H13C H 0.684316 0.579437 0.648518 0.129 Uiso 1 1 calc R U . . .
C51 C 0.2920(4) 0.7901(3) 0.48254(18) 0.0768(16) Uani 1 1 d . . . . .
H51 H 0.278594 0.746612 0.493057 0.092 Uiso 1 1 calc R U . . .
C22 C 0.6213(3) 0.8414(3) 0.49481(18) 0.0749(16) Uani 1 1 d . . . . .
H22 H 0.581131 0.825291 0.471037 0.090 Uiso 1 1 calc R U . . .
C68 C 0.8090(4) 0.6220(3) 0.8308(2) 0.0809(17) Uani 1 1 d . . . . .
H68A H 0.793649 0.594736 0.854126 0.121 Uiso 1 1 calc R U . . .
H68B H 0.841494 0.658701 0.844437 0.121 Uiso 1 1 calc R U . . .
H68C H 0.842248 0.597207 0.813252 0.121 Uiso 1 1 calc R U . . .
C79 C 0.2550(4) 0.7924(4) 0.8159(2) 0.093(2) Uani 1 1 d . . . . .
H79A H 0.275460 0.815880 0.843367 0.139 Uiso 1 1 calc R U . . .
H79B H 0.221227 0.755921 0.822207 0.139 Uiso 1 1 calc R U . . .
H79C H 0.221081 0.821047 0.794544 0.139 Uiso 1 1 calc R U . . .
C29 C 0.6080(4) 0.6938(3) 0.5102(2) 0.098(2) Uani 1 1 d . . . . .
H29A H 0.600149 0.697874 0.540992 0.146 Uiso 1 1 calc R U . . .
H29B H 0.614429 0.648411 0.503138 0.146 Uiso 1 1 calc R U . . .
H29C H 0.559404 0.711429 0.490334 0.146 Uiso 1 1 calc R U . . .
C83 C 0.6698(4) 0.8649(4) 0.8412(3) 0.122(3) Uani 1 1 d . . . . .
H83A H 0.658710 0.910926 0.842869 0.182 Uiso 1 1 calc R U . . .
H83B H 0.729920 0.857765 0.844780 0.182 Uiso 1 1 calc R U . . .
H83C H 0.648069 0.842426 0.864753 0.182 Uiso 1 1 calc R U . . .
C69 C 0.4419(3) 0.5491(3) 0.7545(2) 0.0833(17) Uani 1 1 d . . . . .
H69 H 0.428980 0.588534 0.770638 0.100 Uiso 1 1 calc R U . . .
C49 C 0.2081(4) 0.9312(3) 0.56709(19) 0.0727(15) Uani 1 1 d . . . . .
H49 H 0.190076 0.963088 0.585355 0.087 Uiso 1 1 calc R U . . .
C55 C 0.2054(5) 0.8583(5) 0.6563(2) 0.129(3) Uani 1 1 d . . . . .
H55A H 0.257083 0.834072 0.657207 0.194 Uiso 1 1 calc R U . . .
H55B H 0.177697 0.843965 0.680366 0.194 Uiso 1 1 calc R U . . .
H55C H 0.218210 0.904141 0.659766 0.194 Uiso 1 1 calc R U . . .
C52 C 0.3851(5) 0.7930(5) 0.4845(3) 0.123(3) Uani 1 1 d . . . . .
H52A H 0.401914 0.759192 0.465715 0.185 Uiso 1 1 calc R U . . .
H52B H 0.413672 0.786857 0.515162 0.185 Uiso 1 1 calc R U . . .
H52C H 0.400162 0.834985 0.473803 0.185 Uiso 1 1 calc R U . . .
C28 C 0.7020(4) 0.7243(4) 0.4566(2) 0.104(2) Uani 1 1 d . . . . .
H28A H 0.657387 0.745583 0.436012 0.155 Uiso 1 1 calc R U . . .
H28B H 0.704203 0.678911 0.448710 0.155 Uiso 1 1 calc R U . . .
H28C H 0.755310 0.744771 0.454832 0.155 Uiso 1 1 calc R U . . .
C53 C 0.2456(5) 0.7976(4) 0.4346(2) 0.112(3) Uani 1 1 d . . . . .
H53A H 0.255358 0.840719 0.423853 0.169 Uiso 1 1 calc R U . . .
H53B H 0.185826 0.791425 0.433683 0.169 Uiso 1 1 calc R U . . .
H53C H 0.265839 0.765556 0.415759 0.169 Uiso 1 1 calc R U . . .
C14 C 0.8307(4) 0.5566(4) 0.5864(2) 0.113(3) Uani 1 1 d . . . . .
H14A H 0.876327 0.583110 0.579576 0.169 Uiso 1 1 calc R U . . .
H14B H 0.792224 0.546402 0.558945 0.169 Uiso 1 1 calc R U . . .
H14C H 0.853387 0.516793 0.600766 0.169 Uiso 1 1 calc R U . . .
C42 C 0.3389(5) 0.5920(4) 0.5267(2) 0.104(2) Uani 1 1 d . U . . .
H42 H 0.328847 0.639209 0.527731 0.124 Uiso 1 1 calc R U . . .
C26 C 0.7587(6) 0.9306(4) 0.6422(3) 0.127(3) Uani 1 1 d . . . . .
H26A H 0.800620 0.945714 0.667063 0.190 Uiso 1 1 calc R U . . .
H26B H 0.733633 0.890841 0.650663 0.190 Uiso 1 1 calc R U . . .
H26C H 0.715405 0.963359 0.634687 0.190 Uiso 1 1 calc R U . . .
C40 C 0.1682(5) 0.6186(6) 0.6798(3) 0.180(6) Uani 1 1 d . U . . .
H40A H 0.125085 0.640264 0.692811 0.270 Uiso 1 1 calc R U . . .
H40B H 0.215528 0.647688 0.680264 0.270 Uiso 1 1 calc R U . . .
H40C H 0.186761 0.580049 0.697056 0.270 Uiso 1 1 calc R U . . .
C70 C 0.3990(5) 0.5557(5) 0.7064(3) 0.150(3) Uani 1 1 d . . . . .
H70A H 0.398800 0.514070 0.691559 0.224 Uiso 1 1 calc R U . . .
H70B H 0.428862 0.587122 0.691420 0.224 Uiso 1 1 calc R U . . .
H70C H 0.341550 0.570141 0.705308 0.224 Uiso 1 1 calc R U . . .
C43 C 0.4323(5) 0.5815(5) 0.5348(4) 0.159(4) Uani 1 1 d . U . . .
H43A H 0.444131 0.536483 0.529055 0.239 Uiso 1 1 calc R U . . .
H43B H 0.455847 0.592061 0.565676 0.239 Uiso 1 1 calc R U . . .
H43C H 0.457294 0.609129 0.514910 0.239 Uiso 1 1 calc R U . . .
C25 C 0.8438(5) 0.9772(4) 0.5890(3) 0.137(3) Uani 1 1 d . . . . .
H25A H 0.803332 1.011895 0.581241 0.206 Uiso 1 1 calc R U . . .
H25B H 0.869714 0.967188 0.563332 0.206 Uiso 1 1 calc R U . . .
H25C H 0.886679 0.990642 0.613881 0.206 Uiso 1 1 calc R U . . .
C71 C 0.4104(6) 0.4929(4) 0.7765(4) 0.173(4) Uani 1 1 d . . . . .
H71A H 0.349933 0.496294 0.773990 0.259 Uiso 1 1 calc R U . . .
H71B H 0.436515 0.492082 0.807926 0.259 Uiso 1 1 calc R U . . .
H71C H 0.424085 0.453344 0.762123 0.259 Uiso 1 1 calc R U . . .
C44 C 0.2978(7) 0.5682(7) 0.4813(3) 0.211(6) Uani 1 1 d . U . . .
H44A H 0.328988 0.583692 0.458926 0.316 Uiso 1 1 calc R U . . .
H44B H 0.240536 0.584255 0.474393 0.316 Uiso 1 1 calc R U . . .
H44C H 0.297173 0.521146 0.481136 0.316 Uiso 1 1 calc R U . . .
C1A C 0.4572(7) 0.5869(4) 0.9556(4) 0.110(4) Uani 0.567(6) 1 d D U P A 1
F1 F 0.4666(9) 0.5590(5) 0.9172(3) 0.141(4) Uani 0.567(6) 1 d D U P A 1
F2 F 0.3876(7) 0.5671(6) 0.9676(4) 0.169(4) Uani 0.567(6) 1 d D U P A 1
F5 F 0.5192(9) 0.5647(6) 0.9860(4) 0.156(5) Uani 0.567(6) 1 d D U P A 1
S6 S 0.4579(3) 0.67055(16) 0.94867(11) 0.0771(11) Uani 0.567(6) 1 d D U P A 1
O1 O 0.5374(5) 0.6834(5) 0.9388(2) 0.100(3) Uani 0.567(6) 1 d D U P A 1
O8 O 0.3941(7) 0.6864(5) 0.9125(3) 0.092(3) Uani 0.567(6) 1 d D U P A 1
O9 O 0.4569(8) 0.6966(5) 0.9910(3) 0.128(4) Uani 0.567(6) 1 d D U P A 1
C1B C 0.4856(8) 0.5937(6) 0.9573(4) 0.096(4) Uani 0.433(6) 1 d D . P A 2
F1A F 0.5551(6) 0.6056(6) 0.9418(3) 0.117(4) Uani 0.433(6) 1 d D . P A 2
F2A F 0.4476(11) 0.5409(6) 0.9398(6) 0.156(6) Uani 0.433(6) 1 d D . P A 2
F5A F 0.5043(11) 0.5852(8) 1.0015(4) 0.129(5) Uani 0.433(6) 1 d D . P A 2
S6A S 0.4148(3) 0.6592(2) 0.94928(15) 0.0745(13) Uani 0.433(6) 1 d D . P A 2
O1A O 0.4679(10) 0.7091(7) 0.9674(7) 0.157(6) Uani 0.433(6) 1 d D . P A 2
O8A O 0.3893(9) 0.6589(8) 0.9013(3) 0.093(5) Uani 0.433(6) 1 d D . P A 2
O9A O 0.3517(6) 0.6389(8) 0.9716(3) 0.125(5) Uani 0.433(6) 1 d D . P A 2

loop_
_atom_site_aniso_label
_atom_site_aniso_U_11
_atom_site_aniso_U_22
_atom_site_aniso_U_33
_atom_site_aniso_U_23
_atom_site_aniso_U_13
_atom_site_aniso_U_12
Au1 0.03169(7) 0.04283(8) 0.03714(7) 0.00656(6) 0.00815(5) -0.00093(6)
Au3 0.03857(7) 0.03187(7) 0.03903(8) 0.00436(6) 0.01058(6) 0.00124(6)
Au2 0.03373(7) 0.04078(8) 0.04039(8) 0.00068(6) 0.00532(6) -0.00445(6)
N2 0.0367(16) 0.0474(19) 0.0413(18) 0.0073(15) 0.0109(14) -0.0032(14)
N5 0.0511(19) 0.0378(17) 0.0425(19) 0.0094(14) 0.0175(15) 0.0076(15)
N6 0.0428(17) 0.0390(17) 0.0409(18) 0.0000(14) 0.0108(14) 0.0010(14)
N1 0.0328(16) 0.0430(18) 0.0462(19) 0.0019(15) 0.0122(14) -0.0022(14)
C57 0.0345(18) 0.0334(18) 0.042(2) 0.0031(15) 0.0104(15) -0.0017(14)
N3 0.046(2) 0.054(2) 0.058(2) -0.0035(18) -0.0039(17) -0.0197(17)
N4 0.0442(19) 0.061(2) 0.055(2) 0.0115(19) -0.0052(17) -0.0103(18)
C30 0.041(2) 0.051(2) 0.050(2) -0.0015(19) 0.0048(18) -0.0054(18)
C1 0.043(2) 0.049(2) 0.035(2) 0.0074(17) 0.0078(16) -0.0006(17)
C2 0.042(2) 0.043(2) 0.040(2) 0.0064(17) 0.0094(16) -0.0015(16)
C6 0.0317(18) 0.040(2) 0.050(2) 0.0027(17) 0.0135(16) 0.0046(15)
C11 0.0324(18) 0.043(2) 0.051(2) 0.0020(18) 0.0079(17) 0.0016(16)
C3 0.0325(17) 0.040(2) 0.040(2) 0.0043(16) 0.0089(15) -0.0060(16)
C18 0.044(2) 0.054(3) 0.044(2) 0.0139(19) 0.0143(18) 0.0002(19)
C7 0.043(2) 0.038(2) 0.060(3) -0.0016(19) 0.0136(19) 0.0001(17)
C60 0.057(3) 0.037(2) 0.047(2) 0.0106(17) 0.0180(19) 0.0079(18)
C4 0.038(2) 0.053(2) 0.056(3) 0.001(2) 0.0154(19) 0.0005(18)
C15 0.044(2) 0.049(2) 0.052(3) 0.0009(19) 0.0070(19) -0.0058(18)
C59 0.055(3) 0.060(3) 0.038(2) 0.0006(19) 0.0137(19) 0.004(2)
C5 0.043(2) 0.062(3) 0.048(2) 0.005(2) 0.0189(19) -0.005(2)
C23 0.051(3) 0.077(3) 0.050(3) 0.013(2) 0.008(2) 0.001(2)
C58 0.061(3) 0.057(3) 0.045(2) 0.013(2) 0.019(2) 0.011(2)
C72 0.049(2) 0.036(2) 0.051(2) -0.0058(18) 0.0065(19) 0.0030(18)
C38 0.043(2) 0.044(2) 0.064(3) -0.009(2) 0.007(2) -0.0076(18)
C37 0.058(3) 0.042(2) 0.093(4) -0.006(2) 0.012(3) -0.008(2)
C33 0.045(2) 0.047(2) 0.064(3) -0.011(2) 0.006(2) -0.0117(19)
C8 0.057(3) 0.032(2) 0.074(3) 0.004(2) 0.018(2) 0.0029(19)
C65 0.062(3) 0.039(2) 0.067(3) 0.008(2) 0.013(2) 0.008(2)
C81 0.052(3) 0.049(3) 0.128(5) -0.002(3) 0.023(3) -0.014(2)
C10 0.042(2) 0.052(2) 0.053(3) 0.006(2) 0.0057(19) 0.0089(19)
C19 0.059(3) 0.055(3) 0.059(3) 0.014(2) 0.017(2) 0.000(2)
C73 0.049(2) 0.053(3) 0.049(2) -0.011(2) 0.0031(19) 0.002(2)
C39 0.053(3) 0.054(3) 0.077(3) -0.001(2) 0.020(2) 0.001(2)
C61 0.059(3) 0.044(2) 0.058(3) 0.010(2) 0.022(2) 0.007(2)
C62 0.068(3) 0.050(3) 0.082(4) 0.006(3) 0.030(3) 0.013(2)
C80 0.071(4) 0.091(4) 0.087(4) -0.030(3) 0.013(3) -0.017(3)
C12 0.059(3) 0.043(2) 0.068(3) -0.005(2) 0.004(2) -0.012(2)
C31 0.061(3) 0.081(4) 0.081(4) 0.013(3) -0.023(3) -0.031(3)
C46 0.053(3) 0.074(3) 0.050(3) 0.016(2) 0.002(2) -0.002(2)
C78 0.039(2) 0.069(3) 0.068(3) -0.009(2) 0.008(2) 0.001(2)
C45 0.044(2) 0.060(3) 0.057(3) 0.013(2) 0.000(2) -0.008(2)
C77 0.061(3) 0.039(2) 0.081(4) -0.009(2) 0.014(3) -0.004(2)
C9 0.056(3) 0.046(2) 0.066(3) 0.013(2) 0.014(2) 0.015(2)
C17 0.066(3) 0.046(3) 0.110(5) -0.017(3) 0.012(3) -0.005(2)
C16 0.051(3) 0.080(4) 0.102(5) -0.011(3) -0.004(3) -0.019(3)
C47 0.075(4) 0.076(4) 0.062(3) 0.022(3) 0.017(3) -0.007(3)
C24 0.090(4) 0.048(3) 0.087(4) -0.005(3) -0.002(3) 0.004(3)
C64 0.083(4) 0.040(2) 0.077(4) 0.001(2) 0.011(3) 0.009(2)
C32 0.055(3) 0.094(4) 0.075(4) 0.023(3) -0.024(3) -0.025(3)
C54 0.092(4) 0.067(3) 0.090(4) 0.018(3) 0.043(4) 0.001(3)
C27 0.067(3) 0.080(4) 0.069(4) -0.008(3) -0.010(3) -0.004(3)
C20 0.085(4) 0.066(3) 0.074(4) 0.026(3) 0.024(3) 0.018(3)
C36 0.068(4) 0.042(3) 0.155(6) -0.016(3) 0.028(4) -0.003(3)
C66 0.054(3) 0.055(3) 0.079(3) 0.001(2) 0.022(2) 0.005(2)
C34 0.065(3) 0.064(3) 0.092(4) -0.036(3) 0.031(3) -0.025(3)
C67 0.048(3) 0.066(3) 0.101(4) 0.019(3) 0.022(3) 0.003(2)
C63 0.085(4) 0.047(3) 0.080(4) 0.002(3) 0.025(3) 0.019(3)
C50 0.061(3) 0.063(3) 0.063(3) 0.017(3) 0.015(2) -0.003(2)
C56 0.066(4) 0.111(5) 0.102(5) 0.014(4) 0.031(3) -0.007(4)
C41 0.058(3) 0.107(5) 0.138(6) -0.019(5) 0.038(4) -0.011(3)
C48 0.083(4) 0.066(3) 0.079(4) 0.025(3) 0.016(3) -0.013(3)
C74 0.065(3) 0.064(3) 0.086(4) -0.007(3) 0.009(3) 0.020(3)
C76 0.088(4) 0.035(3) 0.132(6) -0.005(3) 0.026(4) -0.006(3)
C75 0.106(5) 0.042(3) 0.124(6) 0.000(3) 0.021(4) 0.024(3)
C21 0.077(4) 0.093(5) 0.070(4) 0.041(3) 0.013(3) 0.027(3)
C82 0.081(4) 0.084(5) 0.169(8) 0.003(5) 0.050(5) -0.019(4)
C35 0.072(4) 0.059(3) 0.153(7) -0.042(4) 0.044(4) -0.007(3)
C13 0.066(4) 0.087(4) 0.102(5) 0.000(4) 0.005(3) -0.026(3)
C51 0.080(4) 0.094(4) 0.058(3) 0.010(3) 0.018(3) 0.005(3)
C22 0.059(3) 0.106(5) 0.056(3) 0.018(3) -0.001(2) 0.007(3)
C68 0.075(4) 0.088(4) 0.078(4) 0.005(3) 0.010(3) 0.004(3)
C79 0.060(3) 0.120(6) 0.101(5) -0.033(4) 0.024(3) -0.003(3)
C29 0.100(5) 0.093(5) 0.098(5) -0.012(4) 0.016(4) -0.030(4)
C83 0.073(4) 0.137(7) 0.142(7) -0.010(6) -0.015(5) -0.011(5)
C69 0.057(3) 0.059(3) 0.131(5) -0.013(3) 0.008(3) -0.002(3)
C49 0.084(4) 0.063(3) 0.075(4) 0.013(3) 0.024(3) -0.003(3)
C55 0.100(5) 0.215(10) 0.080(5) 0.061(6) 0.038(4) 0.036(6)
C52 0.087(4) 0.175(9) 0.109(6) -0.029(6) 0.022(4) 0.017(5)
C28 0.084(5) 0.135(7) 0.095(5) -0.032(5) 0.024(4) -0.004(4)
C53 0.129(6) 0.141(7) 0.062(4) -0.005(4) 0.005(4) 0.013(5)
C14 0.090(5) 0.145(7) 0.108(5) -0.070(5) 0.029(4) -0.033(5)
C42 0.112(5) 0.104(5) 0.113(5) -0.058(4) 0.069(4) -0.048(4)
C26 0.178(9) 0.105(6) 0.092(5) -0.027(5) 0.008(6) 0.021(6)
C40 0.085(5) 0.281(13) 0.172(9) -0.172(9) 0.019(5) 0.007(7)
C70 0.093(6) 0.168(9) 0.168(7) -0.019(6) -0.031(5) 0.002(6)
C43 0.122(5) 0.151(8) 0.234(10) -0.030(7) 0.112(5) -0.037(5)
C25 0.125(7) 0.095(6) 0.175(9) 0.023(6) -0.020(6) -0.040(5)
C71 0.112(7) 0.120(7) 0.309(12) 0.053(8) 0.095(8) -0.001(5)
C44 0.233(9) 0.310(15) 0.112(6) -0.094(7) 0.093(6) -0.155(10)
C1A 0.147(8) 0.069(6) 0.110(7) 0.003(4) 0.016(6) -0.015(5)
F1 0.213(11) 0.080(6) 0.136(7) -0.024(5) 0.047(6) 0.001(6)
F2 0.184(8) 0.150(8) 0.179(9) 0.041(7) 0.049(7) -0.061(6)
F5 0.194(9) 0.113(8) 0.148(9) 0.033(7) -0.006(7) 0.018(6)
S6 0.102(3) 0.0763(19) 0.0622(17) -0.0140(14) 0.0401(19) -0.0049(19)
O1 0.099(5) 0.153(8) 0.048(4) 0.000(4) 0.012(3) -0.042(5)
O8 0.100(6) 0.085(7) 0.097(6) 0.006(5) 0.033(5) -0.005(5)
O9 0.201(10) 0.121(7) 0.087(5) -0.047(5) 0.091(6) -0.048(7)
C1B 0.095(7) 0.108(8) 0.085(7) -0.004(6) 0.016(5) 0.003(6)
F1A 0.095(6) 0.160(9) 0.102(7) 0.001(6) 0.031(5) 0.029(6)
F2A 0.186(12) 0.096(7) 0.177(12) -0.030(8) 0.007(10) -0.015(7)
F5A 0.156(10) 0.137(12) 0.092(6) 0.014(6) 0.014(6) 0.021(8)
S6A 0.053(2) 0.092(3) 0.080(3) -0.021(2) 0.0149(19) -0.010(2)
O1A 0.118(10) 0.127(9) 0.203(15) -0.016(9) -0.035(10) 0.010(7)
O8A 0.067(6) 0.137(13) 0.075(7) 0.001(5) 0.013(4) -0.001(7)
O9A 0.076(6) 0.228(13) 0.073(6) -0.010(7) 0.020(5) 0.011(7)

loop_
_atom_type_symbol
_atom_type_description
_atom_type_scat_dispersion_real
_atom_type_scat_dispersion_imag
_atom_type_scat_source
C C 0.0033 0.0016 'International Tables Vol C Tables 4.2.6.8 and 6.1.1.4'
H H 0.0000 0.0000 'International Tables Vol C Tables 4.2.6.8 and 6.1.1.4'
Au Au -2.0133 8.8022 'International Tables Vol C Tables 4.2.6.8 and 6.1.1.4'
F F 0.0171 0.0103 'International Tables Vol C Tables 4.2.6.8 and 6.1.1.4'
N N 0.0061 0.0033 'International Tables Vol C Tables 4.2.6.8 and 6.1.1.4'
O O 0.0106 0.0060 'International Tables Vol C Tables 4.2.6.8 and 6.1.1.4'
S S 0.1246 0.1234 'International Tables Vol C Tables 4.2.6.8 and 6.1.1.4'

loop_
_geom_angle_atom_site_label_1
_geom_angle_atom_site_label_2
_geom_angle_atom_site_label_3
_geom_angle
_geom_angle_site_symmetry_1
_geom_angle_site_symmetry_3
_geom_angle_publ_flag
C1 Au1 C3 170.10(16) . . ?
C57 Au3 C1 163.07(15) . . ?
C57 Au3 C2 164.75(15) . . ?
C2 Au3 C1 32.16(14) . . ?
C2 Au2 C30 172.94(17) . . ?
C3 N2 C18 123.9(3) . . ?
C3 N2 C5 111.4(3) . . ?
C5 N2 C18 124.6(3) . . ?
C57 N5 C60 123.9(3) . . ?
C57 N5 C58 111.0(3) . . ?
C58 N5 C60 125.0(3) . . ?
C57 N6 C59 111.3(3) . . ?
C57 N6 C72 123.8(3) . . ?
C59 N6 C72 124.8(3) . . ?
C3 N1 C6 126.6(3) . . ?
C3 N1 C4 110.4(3) . . ?
C4 N1 C6 123.0(3) . . ?
N5 C57 Au3 127.2(3) . . ?
N6 C57 Au3 128.6(3) . . ?
N6 C57 N5 104.2(3) . . ?
C30 N3 C33 126.1(4) . . ?
C30 N3 C31 111.0(4) . . ?
C31 N3 C33 122.9(4) . . ?
C30 N4 C45 125.9(4) . . ?
C30 N4 C32 110.4(4) . . ?
C32 N4 C45 123.2(4) . . ?
N3 C30 Au2 127.0(3) . . ?
N3 C30 N4 104.9(4) . . ?
N4 C30 Au2 127.6(3) . . ?
Au1 C1 Au3 124.79(19) . . ?
C2 C1 Au1 161.2(3) . . ?
C2 C1 Au3 73.7(3) . . ?
Au2 C2 Au3 119.38(18) . . ?
C1 C2 Au3 74.2(3) . . ?
C1 C2 Au2 166.2(4) . . ?
C11 C6 N1 117.7(3) . . ?
C11 C6 C7 123.8(4) . . ?
C7 C6 N1 118.4(4) . . ?
C6 C11 C15 121.3(4) . . ?
C10 C11 C6 116.8(4) . . ?
C10 C11 C15 121.9(4) . . ?
N2 C3 Au1 123.5(3) . . ?
N2 C3 N1 104.9(3) . . ?
N1 C3 Au1 130.8(3) . . ?
C23 C18 N2 118.0(4) . . ?
C19 C18 N2 118.1(4) . . ?
C19 C18 C23 124.0(4) . . ?
C6 C7 C12 122.5(4) . . ?
C8 C7 C6 116.5(4) . . ?
C8 C7 C12 121.1(4) . . ?
C65 C60 N5 118.9(4) . . ?
C65 C60 C61 123.4(4) . . ?
C61 C60 N5 117.6(4) . . ?
N1 C4 H4 126.4 . . ?
C5 C4 N1 107.3(4) . . ?
C5 C4 H4 126.4 . . ?
C11 C15 H15 107.3 . . ?
C17 C15 C11 109.9(4) . . ?
C17 C15 H15 107.3 . . ?
C17 C15 C16 110.6(4) . . ?
C16 C15 C11 114.2(4) . . ?
C16 C15 H15 107.3 . . ?
N6 C59 H59 126.5 . . ?
C58 C59 N6 107.0(4) . . ?
C58 C59 H59 126.5 . . ?
N2 C5 H5 127.0 . . ?
C4 C5 N2 106.1(4) . . ?
C4 C5 H5 127.0 . . ?
C18 C23 C27 122.6(4) . . ?
C22 C23 C18 115.7(5) . . ?
C22 C23 C27 121.7(5) . . ?
N5 C58 H58 126.7 . . ?
C59 C58 N5 106.5(4) . . ?
C59 C58 H58 126.7 . . ?
C73 C72 N6 119.2(4) . . ?
C73 C72 C77 123.8(4) . . ?
C77 C72 N6 116.9(4) . . ?
C37 C38 C39 120.1(5) . . ?
C33 C38 C37 117.2(4) . . ?
C33 C38 C39 122.7(4) . . ?
C38 C37 H37 119.6 . . ?
C36 C37 C38 120.9(5) . . ?
C36 C37 H37 119.6 . . ?
C38 C33 N3 117.7(4) . . ?
C38 C33 C34 123.0(5) . . ?
C34 C33 N3 119.2(5) . . ?
C7 C8 H8 119.4 . . ?
C9 C8 C7 121.1(4) . . ?
C9 C8 H8 119.4 . . ?
C60 C65 C64 117.1(5) . . ?
C60 C65 C69 122.7(4) . . ?
C64 C65 C69 120.2(5) . . ?
C77 C81 H81 107.7 . . ?
C77 C81 C82 111.9(5) . . ?
C77 C81 C83 109.4(5) . . ?
C82 C81 H81 107.7 . . ?
C82 C81 C83 112.3(5) . . ?
C83 C81 H81 107.7 . . ?
C11 C10 H10 119.7 . . ?
C9 C10 C11 120.6(4) . . ?
C9 C10 H10 119.7 . . ?
C18 C19 C24 122.2(4) . . ?
C18 C19 C20 116.5(5) . . ?
C20 C19 C24 121.3(5) . . ?
C72 C73 C78 121.3(4) . . ?
C72 C73 C74 117.2(5) . . ?
C74 C73 C78 121.5(4) . . ?
C38 C39 H39 106.9 . . ?
C41 C39 C38 113.3(4) . . ?
C41 C39 H39 106.9 . . ?
C40 C39 C38 111.2(5) . . ?
C40 C39 H39 106.9 . . ?
C40 C39 C41 111.2(6) . . ?
C60 C61 C62 117.0(5) . . ?
C60 C61 C66 122.5(4) . . ?
C62 C61 C66 120.5(4) . . ?
C61 C62 H62 119.5 . . ?
C63 C62 C61 121.1(5) . . ?
C63 C62 H62 119.5 . . ?
H80A C80 H80B 109.5 . . ?
H80A C80 H80C 109.5 . . ?
H80B C80 H80C 109.5 . . ?
C78 C80 H80A 109.5 . . ?
C78 C80 H80B 109.5 . . ?
C78 C80 H80C 109.5 . . ?
C7 C12 H12 106.9 . . ?
C7 C12 C14 110.8(4) . . ?
C13 C12 C7 113.6(4) . . ?
C13 C12 H12 106.9 . . ?
C13 C12 C14 111.5(5) . . ?
C14 C12 H12 106.9 . . ?
N3 C31 H31 126.7 . . ?
C32 C31 N3 106.6(4) . . ?
C32 C31 H31 126.7 . . ?
C45 C46 C51 122.9(5) . . ?
C47 C46 C45 116.6(5) . . ?
C47 C46 C51 120.6(5) . . ?
C73 C78 H78 107.6 . . ?
C80 C78 C73 110.5(4) . . ?
C80 C78 H78 107.6 . . ?
C80 C78 C79 110.1(4) . . ?
C79 C78 C73 113.2(5) . . ?
C79 C78 H78 107.6 . . ?
C46 C45 N4 117.7(5) . . ?
C50 C45 N4 118.8(4) . . ?
C50 C45 C46 123.4(5) . . ?
C72 C77 C81 123.0(4) . . ?
C76 C77 C72 115.9(5) . . ?
C76 C77 C81 121.0(5) . . ?
C8 C9 C10 121.2(4) . . ?
C8 C9 H9 119.4 . . ?
C10 C9 H9 119.4 . . ?
C15 C17 H17A 109.5 . . ?
C15 C17 H17B 109.5 . . ?
C15 C17 H17C 109.5 . . ?
H17A C17 H17B 109.5 . . ?
H17A C17 H17C 109.5 . . ?
H17B C17 H17C 109.5 . . ?
C15 C16 H16A 109.5 . . ?
C15 C16 H16B 109.5 . . ?
C15 C16 H16C 109.5 . . ?
H16A C16 H16B 109.5 . . ?
H16A C16 H16C 109.5 . . ?
H16B C16 H16C 109.5 . . ?
C46 C47 H47 119.3 . . ?
C48 C47 C46 121.4(5) . . ?
C48 C47 H47 119.3 . . ?
C19 C24 H24 107.1 . . ?
C19 C24 C26 110.3(6) . . ?
C19 C24 C25 113.0(6) . . ?
C26 C24 H24 107.1 . . ?
C25 C24 H24 107.1 . . ?
C25 C24 C26 111.8(6) . . ?
C65 C64 H64 119.7 . . ?
C63 C64 C65 120.7(5) . . ?
C63 C64 H64 119.7 . . ?
N4 C32 H32 126.5 . . ?
C31 C32 N4 107.1(5) . . ?
C31 C32 H32 126.5 . . ?
C50 C54 H54 108.0 . . ?
C50 C54 C55 110.0(5) . . ?
C56 C54 H54 108.0 . . ?
C56 C54 C50 112.1(5) . . ?
C56 C54 C55 110.7(6) . . ?
C55 C54 H54 108.0 . . ?
C23 C27 H27 107.2 . . ?
C23 C27 C29 112.3(5) . . ?
C23 C27 C28 110.5(5) . . ?
C29 C27 H27 107.2 . . ?
C29 C27 C28 112.1(5) . . ?
C28 C27 H27 107.2 . . ?
C19 C20 H20 119.1 . . ?
C21 C20 C19 121.7(6) . . ?
C21 C20 H20 119.1 . . ?
C37 C36 H36 119.7 . . ?
C37 C36 C35 120.6(6) . . ?
C35 C36 H36 119.7 . . ?
C61 C66 H66 107.3 . . ?
C61 C66 C67 110.4(4) . . ?
C61 C66 C68 113.2(4) . . ?
C67 C66 H66 107.3 . . ?
C68 C66 H66 107.3 . . ?
C68 C66 C67 111.0(4) . . ?
C33 C34 C42 121.5(6) . . ?
C35 C34 C33 116.7(5) . . ?
C35 C34 C42 121.8(6) . . ?
C66 C67 H67A 109.5 . . ?
C66 C67 H67B 109.5 . . ?
C66 C67 H67C 109.5 . . ?
H67A C67 H67B 109.5 . . ?
H67A C67 H67C 109.5 . . ?
H67B C67 H67C 109.5 . . ?
C62 C63 C64 120.8(5) . . ?
C62 C63 H63 119.6 . . ?
C64 C63 H63 119.6 . . ?
C45 C50 C54 122.9(5) . . ?
C45 C50 C49 117.5(5) . . ?
C49 C50 C54 119.6(5) . . ?
C54 C56 H56A 109.5 . . ?
C54 C56 H56B 109.5 . . ?
C54 C56 H56C 109.5 . . ?
H56A C56 H56B 109.5 . . ?
H56A C56 H56C 109.5 . . ?
H56B C56 H56C 109.5 . . ?
C39 C41 H41A 109.5 . . ?
C39 C41 H41B 109.5 . . ?
C39 C41 H41C 109.5 . . ?
H41A C41 H41B 109.5 . . ?
H41A C41 H41C 109.5 . . ?
H41B C41 H41C 109.5 . . ?
C47 C48 H48 119.4 . . ?
C47 C48 C49 121.3(5) . . ?
C49 C48 H48 119.4 . . ?
C73 C74 H74 119.9 . . ?
C75 C74 C73 120.2(5) . . ?
C75 C74 H74 119.9 . . ?
C77 C76 H76 119.4 . . ?
C75 C76 C77 121.2(5) . . ?
C75 C76 H76 119.4 . . ?
C74 C75 H75 119.2 . . ?
C76 C75 C74 121.7(5) . . ?
C76 C75 H75 119.2 . . ?
C20 C21 H21 119.9 . . ?
C20 C21 C22 120.3(5) . . ?
C22 C21 H21 119.9 . . ?
C81 C82 H82A 109.5 . . ?
C81 C82 H82B 109.5 . . ?
C81 C82 H82C 109.5 . . ?
H82A C82 H82B 109.5 . . ?
H82A C82 H82C 109.5 . . ?
H82B C82 H82C 109.5 . . ?
C36 C35 C34 121.7(5) . . ?
C36 C35 H35 119.2 . . ?
C34 C35 H35 119.2 . . ?
C12 C13 H13A 109.5 . . ?
C12 C13 H13B 109.5 . . ?
C12 C13 H13C 109.5 . . ?
H13A C13 H13B 109.5 . . ?
H13A C13 H13C 109.5 . . ?
H13B C13 H13C 109.5 . . ?
C46 C51 H51 107.5 . . ?
C46 C51 C52 112.1(6) . . ?
C46 C51 C53 111.1(5) . . ?
C52 C51 H51 107.5 . . ?
C52 C51 C53 110.7(6) . . ?
C53 C51 H51 107.5 . . ?
C23 C22 H22 119.0 . . ?
C21 C22 C23 121.9(6) . . ?
C21 C22 H22 119.0 . . ?
C66 C68 H68A 109.5 . . ?
C66 C68 H68B 109.5 . . ?
C66 C68 H68C 109.5 . . ?
H68A C68 H68B 109.5 . . ?
H68A C68 H68C 109.5 . . ?
H68B C68 H68C 109.5 . . ?
C78 C79 H79A 109.5 . . ?
C78 C79 H79B 109.5 . . ?
C78 C79 H79C 109.5 . . ?
H79A C79 H79B 109.5 . . ?
H79A C79 H79C 109.5 . . ?
H79B C79 H79C 109.5 . . ?
C27 C29 H29A 109.5 . . ?
C27 C29 H29B 109.5 . . ?
C27 C29 H29C 109.5 . . ?
H29A C29 H29B 109.5 . . ?
H29A C29 H29C 109.5 . . ?
H29B C29 H29C 109.5 . . ?
C81 C83 H83A 109.5 . . ?
C81 C83 H83B 109.5 . . ?
C81 C83 H83C 109.5 . . ?
H83A C83 H83B 109.5 . . ?
H83A C83 H83C 109.5 . . ?
H83B C83 H83C 109.5 . . ?
C65 C69 H69 107.6 . . ?
C65 C69 C70 109.9(6) . . ?
C70 C69 H69 107.6 . . ?
C71 C69 C65 112.1(6) . . ?
C71 C69 H69 107.6 . . ?
C71 C69 C70 111.9(7) . . ?
C50 C49 H49 120.1 . . ?
C48 C49 C50 119.8(6) . . ?
C48 C49 H49 120.1 . . ?
C54 C55 H55A 109.5 . . ?
C54 C55 H55B 109.5 . . ?
C54 C55 H55C 109.5 . . ?
H55A C55 H55B 109.5 . . ?
H55A C55 H55C 109.5 . . ?
H55B C55 H55C 109.5 . . ?
C51 C52 H52A 109.5 . . ?
C51 C52 H52B 109.5 . . ?
C51 C52 H52C 109.5 . . ?
H52A C52 H52B 109.5 . . ?
H52A C52 H52C 109.5 . . ?
H52B C52 H52C 109.5 . . ?
C27 C28 H28A 109.5 . . ?
C27 C28 H28B 109.5 . . ?
C27 C28 H28C 109.5 . . ?
H28A C28 H28B 109.5 . . ?
H28A C28 H28C 109.5 . . ?
H28B C28 H28C 109.5 . . ?
C51 C53 H53A 109.5 . . ?
C51 C53 H53B 109.5 . . ?
C51 C53 H53C 109.5 . . ?
H53A C53 H53B 109.5 . . ?
H53A C53 H53C 109.5 . . ?
H53B C53 H53C 109.5 . . ?
C12 C14 H14A 109.5 . . ?
C12 C14 H14B 109.5 . . ?
C12 C14 H14C 109.5 . . ?
H14A C14 H14B 109.5 . . ?
H14A C14 H14C 109.5 . . ?
H14B C14 H14C 109.5 . . ?
C34 C42 H42 107.6 . . ?
C43 C42 C34 112.0(7) . . ?
C43 C42 H42 107.6 . . ?
C44 C42 C34 110.1(6) . . ?
C44 C42 H42 107.6 . . ?
C44 C42 C43 111.7(7) . . ?
C24 C26 H26A 109.5 . . ?
C24 C26 H26B 109.5 . . ?
C24 C26 H26C 109.5 . . ?
H26A C26 H26B 109.5 . . ?
H26A C26 H26C 109.5 . . ?
H26B C26 H26C 109.5 . . ?
C39 C40 H40A 109.5 . . ?
C39 C40 H40B 109.5 . . ?
C39 C40 H40C 109.5 . . ?
H40A C40 H40B 109.5 . . ?
H40A C40 H40C 109.5 . . ?
H40B C40 H40C 109.5 . . ?
C69 C70 H70A 109.5 . . ?
C69 C70 H70B 109.5 . . ?
C69 C70 H70C 109.5 . . ?
H70A C70 H70B 109.5 . . ?
H70A C70 H70C 109.5 . . ?
H70B C70 H70C 109.5 . . ?
C42 C43 H43A 109.5 . . ?
C42 C43 H43B 109.5 . . ?
C42 C43 H43C 109.5 . . ?
H43A C43 H43B 109.5 . . ?
H43A C43 H43C 109.5 . . ?
H43B C43 H43C 109.5 . . ?
C24 C25 H25A 109.5 . . ?
C24 C25 H25B 109.5 . . ?
C24 C25 H25C 109.5 . . ?
H25A C25 H25B 109.5 . . ?
H25A C25 H25C 109.5 . . ?
H25B C25 H25C 109.5 . . ?
C69 C71 H71A 109.5 . . ?
C69 C71 H71B 109.5 . . ?
C69 C71 H71C 109.5 . . ?
H71A C71 H71B 109.5 . . ?
H71A C71 H71C 109.5 . . ?
H71B C71 H71C 109.5 . . ?
C42 C44 H44A 109.5 . . ?
C42 C44 H44B 109.5 . . ?
C42 C44 H44C 109.5 . . ?
H44A C44 H44B 109.5 . . ?
H44A C44 H44C 109.5 . . ?
H44B C44 H44C 109.5 . . ?
F1 C1A S6 108.6(8) . . ?
F2 C1A F1 110.3(11) . . ?
F2 C1A F5 106.4(11) . . ?
F2 C1A S6 111.6(8) . . ?
F5 C1A F1 105.6(11) . . ?
F5 C1A S6 114.2(9) . . ?
O1 S6 C1A 104.0(6) . . ?
O1 S6 O8 111.3(6) . . ?
O8 S6 C1A 107.8(6) . . ?
O9 S6 C1A 105.6(6) . . ?
O9 S6 O1 106.8(6) . . ?
O9 S6 O8 120.1(8) . . ?
F1A C1B F5A 109.2(12) . . ?
F1A C1B S6A 112.6(10) . . ?
F2A C1B F1A 112.2(13) . . ?
F2A C1B F5A 107.4(13) . . ?
F2A C1B S6A 109.6(11) . . ?
F5A C1B S6A 105.3(10) . . ?
O1A S6A C1B 100.0(8) . . ?
O1A S6A O8A 116.6(11) . . ?
O8A S6A C1B 101.3(7) . . ?
O9A S6A C1B 102.7(8) . . ?
O9A S6A O1A 119.1(11) . . ?
O9A S6A O8A 112.9(8) . . ?

loop_
_geom_bond_atom_site_label_1
_geom_bond_atom_site_label_2
_geom_bond_distance
_geom_bond_site_symmetry_2
_geom_bond_publ_flag
Au1 C1 1.997(4) . ?
Au1 C3 2.026(4) . ?
Au3 C57 1.996(4) . ?
Au3 C1 2.216(4) . ?
Au3 C2 2.211(4) . ?
Au2 C30 2.021(4) . ?
Au2 C2 1.988(4) . ?
N2 C3 1.340(5) . ?
N2 C18 1.442(5) . ?
N2 C5 1.385(5) . ?
N5 C57 1.354(5) . ?
N5 C60 1.442(5) . ?
N5 C58 1.386(5) . ?
N6 C57 1.352(5) . ?
N6 C59 1.375(5) . ?
N6 C72 1.445(5) . ?
N1 C6 1.445(5) . ?
N1 C3 1.347(5) . ?
N1 C4 1.387(5) . ?
N3 C30 1.346(5) . ?
N3 C33 1.443(6) . ?
N3 C31 1.386(6) . ?
N4 C30 1.348(6) . ?
N4 C45 1.436(6) . ?
N4 C32 1.391(6) . ?
C1 C2 1.226(6) . ?
C6 C11 1.395(6) . ?
C6 C7 1.397(5) . ?
C11 C15 1.525(6) . ?
C11 C10 1.387(6) . ?
C18 C23 1.405(7) . ?
C18 C19 1.378(6) . ?
C7 C8 1.385(6) . ?
C7 C12 1.515(6) . ?
C60 C65 1.385(6) . ?
C60 C61 1.392(6) . ?
C4 H4 0.9500 . ?
C4 C5 1.335(6) . ?
C15 H15 1.0000 . ?
C15 C17 1.518(7) . ?
C15 C16 1.520(6) . ?
C59 H59 0.9500 . ?
C59 C58 1.338(6) . ?
C5 H5 0.9500 . ?
C23 C27 1.509(8) . ?
C23 C22 1.391(7) . ?
C58 H58 0.9500 . ?
C72 C73 1.382(6) . ?
C72 C77 1.401(6) . ?
C38 C37 1.397(6) . ?
C38 C33 1.387(6) . ?
C38 C39 1.508(6) . ?
C37 H37 0.9500 . ?
C37 C36 1.363(7) . ?
C33 C34 1.402(7) . ?
C8 H8 0.9500 . ?
C8 C9 1.368(7) . ?
C65 C64 1.396(7) . ?
C65 C69 1.513(7) . ?
C81 H81 1.0000 . ?
C81 C77 1.514(7) . ?
C81 C82 1.519(9) . ?
C81 C83 1.538(9) . ?
C10 H10 0.9500 . ?
C10 C9 1.376(6) . ?
C19 C24 1.511(7) . ?
C19 C20 1.394(7) . ?
C73 C78 1.527(7) . ?
C73 C74 1.396(7) . ?
C39 H39 1.0000 . ?
C39 C41 1.492(7) . ?
C39 C40 1.470(9) . ?
C61 C62 1.392(6) . ?
C61 C66 1.513(7) . ?
C62 H62 0.9500 . ?
C62 C63 1.366(8) . ?
C80 H80A 0.9800 . ?
C80 H80B 0.9800 . ?
C80 H80C 0.9800 . ?
C80 C78 1.523(7) . ?
C12 H12 1.0000 . ?
C12 C13 1.512(7) . ?
C12 C14 1.521(8) . ?
C31 H31 0.9500 . ?
C31 C32 1.332(8) . ?
C46 C45 1.400(7) . ?
C46 C47 1.392(7) . ?
C46 C51 1.503(8) . ?
C78 H78 1.0000 . ?
C78 C79 1.526(7) . ?
C45 C50 1.380(7) . ?
C77 C76 1.392(7) . ?
C9 H9 0.9500 . ?
C17 H17A 0.9800 . ?
C17 H17B 0.9800 . ?
C17 H17C 0.9800 . ?
C16 H16A 0.9800 . ?
C16 H16B 0.9800 . ?
C16 H16C 0.9800 . ?
C47 H47 0.9500 . ?
C47 C48 1.360(8) . ?
C24 H24 1.0000 . ?
C24 C26 1.528(9) . ?
C24 C25 1.516(9) . ?
C64 H64 0.9500 . ?
C64 C63 1.376(7) . ?
C32 H32 0.9500 . ?
C54 H54 1.0000 . ?
C54 C50 1.523(7) . ?
C54 C56 1.515(8) . ?
C54 C55 1.525(10) . ?
C27 H27 1.0000 . ?
C27 C29 1.511(8) . ?
C27 C28 1.531(9) . ?
C20 H20 0.9500 . ?
C20 C21 1.359(8) . ?
C36 H36 0.9500 . ?
C36 C35 1.373(9) . ?
C66 H66 1.0000 . ?
C66 C67 1.529(7) . ?
C66 C68 1.527(7) . ?
C34 C35 1.380(9) . ?
C34 C42 1.523(8) . ?
C67 H67A 0.9800 . ?
C67 H67B 0.9800 . ?
C67 H67C 0.9800 . ?
C63 H63 0.9500 . ?
C50 C49 1.405(7) . ?
C56 H56A 0.9800 . ?
C56 H56B 0.9800 . ?
C56 H56C 0.9800 . ?
C41 H41A 0.9800 . ?
C41 H41B 0.9800 . ?
C41 H41C 0.9800 . ?
C48 H48 0.9500 . ?
C48 C49 1.379(7) . ?
C74 H74 0.9500 . ?
C74 C75 1.365(8) . ?
C76 H76 0.9500 . ?
C76 C75 1.363(8) . ?
C75 H75 0.9500 . ?
C21 H21 0.9500 . ?
C21 C22 1.365(9) . ?
C82 H82A 0.9800 . ?
C82 H82B 0.9800 . ?
C82 H82C 0.9800 . ?
C35 H35 0.9500 . ?
C13 H13A 0.9800 . ?
C13 H13B 0.9800 . ?
C13 H13C 0.9800 . ?
C51 H51 1.0000 . ?
C51 C52 1.513(9) . ?
C51 C53 1.535(8) . ?
C22 H22 0.9500 . ?
C68 H68A 0.9800 . ?
C68 H68B 0.9800 . ?
C68 H68C 0.9800 . ?
C79 H79A 0.9800 . ?
C79 H79B 0.9800 . ?
C79 H79C 0.9800 . ?
C29 H29A 0.9800 . ?
C29 H29B 0.9800 . ?
C29 H29C 0.9800 . ?
C83 H83A 0.9800 . ?
C83 H83B 0.9800 . ?
C83 H83C 0.9800 . ?
C69 H69 1.0000 . ?
C69 C70 1.521(10) . ?
C69 C71 1.489(10) . ?
C49 H49 0.9500 . ?
C55 H55A 0.9800 . ?
C55 H55B 0.9800 . ?
C55 H55C 0.9800 . ?
C52 H52A 0.9800 . ?
C52 H52B 0.9800 . ?
C52 H52C 0.9800 . ?
C28 H28A 0.9800 . ?
C28 H28B 0.9800 . ?
C28 H28C 0.9800 . ?
C53 H53A 0.9800 . ?
C53 H53B 0.9800 . ?
C53 H53C 0.9800 . ?
C14 H14A 0.9800 . ?
C14 H14B 0.9800 . ?
C14 H14C 0.9800 . ?
C42 H42 1.0000 . ?
C42 C43 1.518(11) . ?
C42 C44 1.517(10) . ?
C26 H26A 0.9800 . ?
C26 H26B 0.9800 . ?
C26 H26C 0.9800 . ?
C40 H40A 0.9800 . ?
C40 H40B 0.9800 . ?
C40 H40C 0.9800 . ?
C70 H70A 0.9800 . ?
C70 H70B 0.9800 . ?
C70 H70C 0.9800 . ?
C43 H43A 0.9800 . ?
C43 H43B 0.9800 . ?
C43 H43C 0.9800 . ?
C25 H25A 0.9800 . ?
C25 H25B 0.9800 . ?
C25 H25C 0.9800 . ?
C71 H71A 0.9800 . ?
C71 H71B 0.9800 . ?
C71 H71C 0.9800 . ?
C44 H44A 0.9800 . ?
C44 H44B 0.9800 . ?
C44 H44C 0.9800 . ?
C1A F1 1.346(10) . ?
C1A F2 1.322(10) . ?
C1A F5 1.330(10) . ?
C1A S6 1.757(9) . ?
S6 O1 1.412(7) . ?
S6 O8 1.417(9) . ?
S6 O9 1.409(7) . ?
C1B F1A 1.330(12) . ?
C1B F2A 1.330(12) . ?
C1B F5A 1.348(12) . ?
C1B S6A 1.777(13) . ?
S6A O1A 1.404(11) . ?
S6A O8A 1.455(10) . ?
S6A O9A 1.401(10) . ?

loop_
_geom_torsion_atom_site_label_1
_geom_torsion_atom_site_label_2
_geom_torsion_atom_site_label_3
_geom_torsion_atom_site_label_4
_geom_torsion
_geom_torsion_site_symmetry_1
_geom_torsion_site_symmetry_2
_geom_torsion_site_symmetry_3
_geom_torsion_site_symmetry_4
_geom_torsion_publ_flag
Au1 C1 C2 Au3 170.4(11) . . . . ?
Au1 C1 C2 Au2 1(3) . . . . ?
Au3 C1 C2 Au2 -169.2(15) . . . . ?
N2 C18 C23 C27 -1.8(7) . . . . ?
N2 C18 C23 C22 177.9(4) . . . . ?
N2 C18 C19 C24 1.2(7) . . . . ?
N2 C18 C19 C20 -177.7(4) . . . . ?
N5 C60 C65 C64 178.8(4) . . . . ?
N5 C60 C65 C69 -0.1(7) . . . . ?
N5 C60 C61 C62 -179.5(4) . . . . ?
N5 C60 C61 C66 -1.6(6) . . . . ?
N6 C59 C58 N5 -0.8(5) . . . . ?
N6 C72 C73 C78 -0.9(6) . . . . ?
N6 C72 C73 C74 -178.0(4) . . . . ?
N6 C72 C77 C81 -3.6(7) . . . . ?
N6 C72 C77 C76 178.7(5) . . . . ?
N1 C6 C11 C15 8.6(5) . . . . ?
N1 C6 C11 C10 -173.9(3) . . . . ?
N1 C6 C7 C8 174.8(4) . . . . ?
N1 C6 C7 C12 -3.5(6) . . . . ?
N1 C4 C5 N2 0.1(5) . . . . ?
C57 N5 C60 C65 -88.1(5) . . . . ?
C57 N5 C60 C61 92.1(5) . . . . ?
C57 N5 C58 C59 0.6(5) . . . . ?
C57 N6 C59 C58 0.7(5) . . . . ?
C57 N6 C72 C73 104.9(5) . . . . ?
C57 N6 C72 C77 -75.7(5) . . . . ?
N3 C33 C34 C35 -176.1(5) . . . . ?
N3 C33 C34 C42 2.0(7) . . . . ?
N3 C31 C32 N4 -1.1(7) . . . . ?
N4 C45 C50 C54 6.5(7) . . . . ?
N4 C45 C50 C49 -175.7(4) . . . . ?
C30 N3 C33 C38 105.1(5) . . . . ?
C30 N3 C33 C34 -77.4(6) . . . . ?
C30 N3 C31 C32 1.0(7) . . . . ?
C30 N4 C45 C46 86.5(6) . . . . ?
C30 N4 C45 C50 -97.5(6) . . . . ?
C30 N4 C32 C31 0.9(7) . . . . ?
C6 N1 C3 Au1 -10.1(6) . . . . ?
C6 N1 C3 N2 -179.4(4) . . . . ?
C6 N1 C4 C5 179.3(4) . . . . ?
C6 C11 C15 C17 83.5(5) . . . . ?
C6 C11 C15 C16 -151.6(4) . . . . ?
C6 C11 C10 C9 -0.9(6) . . . . ?
C6 C7 C8 C9 -1.1(6) . . . . ?
C6 C7 C12 C13 -136.6(5) . . . . ?
C6 C7 C12 C14 97.0(6) . . . . ?
C11 C6 C7 C8 -1.1(6) . . . . ?
C11 C6 C7 C12 -179.4(4) . . . . ?
C11 C10 C9 C8 -1.2(7) . . . . ?
C3 N2 C18 C23 -89.8(5) . . . . ?
C3 N2 C18 C19 89.7(5) . . . . ?
C3 N2 C5 C4 -0.3(5) . . . . ?
C3 N1 C6 C11 -105.7(4) . . . . ?
C3 N1 C6 C7 78.1(5) . . . . ?
C3 N1 C4 C5 0.1(5) . . . . ?
C18 N2 C3 Au1 8.2(6) . . . . ?
C18 N2 C3 N1 178.6(4) . . . . ?
C18 N2 C5 C4 -178.5(4) . . . . ?
C18 C23 C27 C29 116.6(6) . . . . ?
C18 C23 C27 C28 -117.5(5) . . . . ?
C18 C23 C22 C21 0.9(8) . . . . ?
C18 C19 C24 C26 -106.3(6) . . . . ?
C18 C19 C24 C25 127.7(6) . . . . ?
C18 C19 C20 C21 -1.2(8) . . . . ?
C7 C6 C11 C15 -175.4(4) . . . . ?
C7 C6 C11 C10 2.1(6) . . . . ?
C7 C8 C9 C10 2.2(7) . . . . ?
C60 N5 C57 Au3 2.4(6) . . . . ?
C60 N5 C57 N6 -175.9(4) . . . . ?
C60 N5 C58 C59 176.3(4) . . . . ?
C60 C65 C64 C63 1.2(8) . . . . ?
C60 C65 C69 C70 113.7(7) . . . . ?
C60 C65 C69 C71 -121.3(7) . . . . ?
C60 C61 C62 C63 0.3(7) . . . . ?
C60 C61 C66 C67 -98.0(5) . . . . ?
C60 C61 C66 C68 137.0(5) . . . . ?
C4 N1 C6 C11 75.3(5) . . . . ?
C4 N1 C6 C7 -100.9(4) . . . . ?
C4 N1 C3 Au1 169.0(3) . . . . ?
C4 N1 C3 N2 -0.3(4) . . . . ?
C15 C11 C10 C9 176.6(4) . . . . ?
C59 N6 C57 Au3 -178.6(3) . . . . ?
C59 N6 C57 N5 -0.3(4) . . . . ?
C59 N6 C72 C73 -78.2(5) . . . . ?
C59 N6 C72 C77 101.2(5) . . . . ?
C5 N2 C3 Au1 -170.0(3) . . . . ?
C5 N2 C3 N1 0.3(5) . . . . ?
C5 N2 C18 C23 88.1(5) . . . . ?
C5 N2 C18 C19 -92.3(5) . . . . ?
C23 C18 C19 C24 -179.3(5) . . . . ?
C23 C18 C19 C20 1.8(7) . . . . ?
C58 N5 C57 Au3 178.1(3) . . . . ?
C58 N5 C57 N6 -0.2(4) . . . . ?
C58 N5 C60 C65 96.7(5) . . . . ?
C58 N5 C60 C61 -83.1(5) . . . . ?
C72 N6 C57 Au3 -1.4(6) . . . . ?
C72 N6 C57 N5 176.9(3) . . . . ?
C72 N6 C59 C58 -176.5(4) . . . . ?
C72 C73 C78 C80 -86.6(6) . . . . ?
C72 C73 C78 C79 149.4(5) . . . . ?
C72 C73 C74 C75 -1.5(8) . . . . ?
C72 C77 C76 C75 0.1(9) . . . . ?
C38 C37 C36 C35 0.3(9) . . . . ?
C38 C33 C34 C35 1.3(8) . . . . ?
C38 C33 C34 C42 179.4(5) . . . . ?
C37 C38 C33 N3 175.9(4) . . . . ?
C37 C38 C33 C34 -1.5(7) . . . . ?
C37 C38 C39 C41 -55.6(7) . . . . ?
C37 C38 C39 C40 70.4(8) . . . . ?
C37 C36 C35 C34 -0.5(10) . . . . ?
C33 N3 C30 Au2 7.6(7) . . . . ?
C33 N3 C30 N4 -180.0(4) . . . . ?
C33 N3 C31 C32 -179.5(5) . . . . ?
C33 C38 C37 C36 0.7(7) . . . . ?
C33 C38 C39 C41 125.9(6) . . . . ?
C33 C38 C39 C40 -108.1(7) . . . . ?
C33 C34 C35 C36 -0.2(9) . . . . ?
C33 C34 C42 C43 137.6(6) . . . . ?
C33 C34 C42 C44 -97.5(9) . . . . ?
C8 C7 C12 C13 45.2(6) . . . . ?
C8 C7 C12 C14 -81.2(6) . . . . ?
C65 C60 C61 C62 0.7(7) . . . . ?
C65 C60 C61 C66 178.6(4) . . . . ?
C65 C64 C63 C62 -0.2(8) . . . . ?
C81 C77 C76 C75 -177.7(6) . . . . ?
C10 C11 C15 C17 -93.9(5) . . . . ?
C10 C11 C15 C16 31.0(6) . . . . ?
C19 C18 C23 C27 178.7(5) . . . . ?
C19 C18 C23 C22 -1.7(7) . . . . ?
C19 C20 C21 C22 0.6(9) . . . . ?
C73 C72 C77 C81 175.7(5) . . . . ?
C73 C72 C77 C76 -1.9(8) . . . . ?
C73 C74 C75 C76 -0.3(10) . . . . ?
C39 C38 C37 C36 -177.9(5) . . . . ?
C39 C38 C33 N3 -5.5(6) . . . . ?
C39 C38 C33 C34 177.1(5) . . . . ?
C61 C60 C65 C64 -1.5(7) . . . . ?
C61 C60 C65 C69 179.7(5) . . . . ?
C61 C62 C63 C64 -0.6(8) . . . . ?
C62 C61 C66 C67 79.9(6) . . . . ?
C62 C61 C66 C68 -45.2(7) . . . . ?
C12 C7 C8 C9 177.3(4) . . . . ?
C31 N3 C30 Au2 -172.9(4) . . . . ?
C31 N3 C30 N4 -0.5(6) . . . . ?
C31 N3 C33 C38 -74.4(6) . . . . ?
C31 N3 C33 C34 103.2(6) . . . . ?
C46 C45 C50 C54 -177.8(5) . . . . ?
C46 C45 C50 C49 0.0(8) . . . . ?
C46 C47 C48 C49 1.2(9) . . . . ?
C78 C73 C74 C75 -178.6(5) . . . . ?
C45 N4 C30 Au2 -0.4(7) . . . . ?
C45 N4 C30 N3 -172.7(4) . . . . ?
C45 N4 C32 C31 173.6(5) . . . . ?
C45 C46 C47 C48 -1.1(8) . . . . ?
C45 C46 C51 C52 -121.9(6) . . . . ?
C45 C46 C51 C53 113.6(6) . . . . ?
C45 C50 C49 C48 0.2(8) . . . . ?
C77 C72 C73 C78 179.7(5) . . . . ?
C77 C72 C73 C74 2.7(7) . . . . ?
C77 C76 C75 C74 1.0(11) . . . . ?
C47 C46 C45 N4 176.2(4) . . . . ?
C47 C46 C45 C50 0.5(7) . . . . ?
C47 C46 C51 C52 58.3(7) . . . . ?
C47 C46 C51 C53 -66.2(7) . . . . ?
C47 C48 C49 C50 -0.8(9) . . . . ?
C24 C19 C20 C21 179.9(5) . . . . ?
C64 C65 C69 C70 -65.1(7) . . . . ?
C64 C65 C69 C71 59.9(9) . . . . ?
C32 N4 C30 Au2 172.1(4) . . . . ?
C32 N4 C30 N3 -0.2(6) . . . . ?
C32 N4 C45 C46 -85.0(6) . . . . ?
C32 N4 C45 C50 90.9(6) . . . . ?
C54 C50 C49 C48 178.0(5) . . . . ?
C27 C23 C22 C21 -179.4(5) . . . . ?
C20 C19 C24 C26 72.6(7) . . . . ?
C20 C19 C24 C25 -53.4(8) . . . . ?
C20 C21 C22 C23 -0.5(9) . . . . ?
C66 C61 C62 C63 -177.6(5) . . . . ?
C56 C54 C50 C45 -128.3(6) . . . . ?
C56 C54 C50 C49 54.1(8) . . . . ?
C74 C73 C78 C80 90.3(6) . . . . ?
C74 C73 C78 C79 -33.6(7) . . . . ?
C82 C81 C77 C72 132.0(6) . . . . ?
C82 C81 C77 C76 -50.4(8) . . . . ?
C35 C34 C42 C43 -44.3(8) . . . . ?
C35 C34 C42 C44 80.6(10) . . . . ?
C51 C46 C45 N4 -3.5(7) . . . . ?
C51 C46 C45 C50 -179.3(5) . . . . ?
C51 C46 C47 C48 178.7(5) . . . . ?
C22 C23 C27 C29 -63.1(7) . . . . ?
C22 C23 C27 C28 62.8(7) . . . . ?
C83 C81 C77 C72 -102.9(6) . . . . ?
C83 C81 C77 C76 74.6(8) . . . . ?
C69 C65 C64 C63 -179.9(5) . . . . ?
C55 C54 C50 C45 108.1(7) . . . . ?
C55 C54 C50 C49 -69.6(7) . . . . ?
C42 C34 C35 C36 -178.4(6) . . . . ?
F1 C1A S6 O1 -61.6(10) . . . . ?
F1 C1A S6 O8 56.6(11) . . . . ?
F1 C1A S6 O9 -173.9(10) . . . . ?
F2 C1A S6 O1 176.6(9) . . . . ?
F2 C1A S6 O8 -65.2(11) . . . . ?
F2 C1A S6 O9 64.3(11) . . . . ?
F5 C1A S6 O1 55.9(11) . . . . ?
F5 C1A S6 O8 174.1(11) . . . . ?
F5 C1A S6 O9 -56.4(12) . . . . ?
F1A C1B S6A O1A -51.1(14) . . . . ?
F1A C1B S6A O8A 68.9(12) . . . . ?
F1A C1B S6A O9A -174.2(10) . . . . ?
F2A C1B S6A O1A -176.9(14) . . . . ?
F2A C1B S6A O8A -56.9(14) . . . . ?
F2A C1B S6A O9A 60.0(13) . . . . ?
F5A C1B S6A O1A 67.8(14) . . . . ?
F5A C1B S6A O8A -172.2(12) . . . . ?
F5A C1B S6A O9A -55.3(12) . . . . ?

loop_
_smtbx_masks_void_nr
_smtbx_masks_void_average_x
_smtbx_masks_void_average_y
_smtbx_masks_void_average_z
_smtbx_masks_void_volume
_smtbx_masks_void_count_electrons
_smtbx_masks_void_content
1 0.000 0.500 0.000 1102.2 229.3 '6 C4H8O'
2 0.000 0.500 0.500 336.1 85.3 '2 C4H8O'
3 0.500 0.000 0.500 1102.2 229.3 '6 C4H8O'
4 0.500 0.000 0.000 336.1 85.3 '2 C4H8O'
